data_4314204
loop_
_publ_author_name
'Valeria Amendola'
'Carlo Mangano'
'Piersandro Pallavicini'
'Michele Zema'

_publ_section_title
;
 Bistable Copper Complexes of Bis-thia-bis-quinoline Ligands
;
_journal_name_full 'Inorganic Chemistry'
_journal_page_first 6056
_journal_page_last 6062
_journal_paper_doi 10.1021/ic025690h
_journal_volume 42
_journal_year 2003
_chemical_formula_moiety 'C22 H20 Cl1 Cu1 N2 O4 S2'
_chemical_formula_sum 'C22 H20 Cl Cu N2 O4 S2'
_chemical_formula_weight 539.51
_chemical_name_systematic
;
  ?
;
_space_group_IT_number 2
_symmetry_cell_setting triclinic
_symmetry_space_group_name_Hall '-P 1'
_symmetry_space_group_name_H-M 'P -1'
_atom_sites_solution_hydrogens geom
_atom_sites_solution_primary direct
_atom_sites_solution_secondary difmap
_audit_creation_method SHELXL-97
_cell_angle_alpha 64.88(6)
_cell_angle_beta 68.577(15)
_cell_angle_gamma 77.50(4)
_cell_formula_units_Z 2
_cell_length_a 10.0391(13)
_cell_length_b 11.188(12)
_cell_length_c 12.027(3)
_cell_measurement_reflns_used 25
_cell_measurement_temperature 293(2)
_cell_measurement_theta_max 10.21
_cell_measurement_theta_min 4.89
_cell_volume 1135.6(14)
_computing_cell_refinement 'CAD4 Express (Enraf Nonius, 1994)'
_computing_data_collection 'CAD4 Express (Enraf Nonius, 1994)'
_computing_data_reduction 'XCAD4 (Harms & Wocadlo, 1995)'
_computing_molecular_graphics 'Ortep-3 for Windows (Farrugia, 1997)'
_computing_publication_material 'WinGX (Farrugia, 1999)'
_computing_structure_refinement 'SHELXL-97 (Sheldrick, 1997)'
_computing_structure_solution 'SIR92 (Altomare et al, 1993)'
_diffrn_ambient_temperature 293(2)
_diffrn_measured_fraction_theta_full 1.000
_diffrn_measured_fraction_theta_max 1.000
_diffrn_measurement_device_type 'Enraf Nonius CAD4'
_diffrn_measurement_method 'non-profiled omega scans'
_diffrn_radiation_monochromator graphite
_diffrn_radiation_source 'fine-focus sealed tube'
_diffrn_radiation_type MoK\a
_diffrn_radiation_wavelength 0.71073
_diffrn_reflns_av_R_equivalents 0.0241
_diffrn_reflns_av_sigmaI/netI 0.0807
_diffrn_reflns_limit_h_max 14
_diffrn_reflns_limit_h_min -13
_diffrn_reflns_limit_k_max 15
_diffrn_reflns_limit_k_min -14
_diffrn_reflns_limit_l_max 16
_diffrn_reflns_limit_l_min 0
_diffrn_reflns_number 6905
_diffrn_reflns_theta_full 29.97
_diffrn_reflns_theta_max 29.97
_diffrn_reflns_theta_min 2.02
_diffrn_standards_decay_% 0
_diffrn_standards_interval_time 240
_diffrn_standards_number 3
_exptl_absorpt_coefficient_mu 1.296
_exptl_absorpt_correction_T_max 0.8332
_exptl_absorpt_correction_T_min 0.7427
_exptl_absorpt_correction_type psi-scan
_exptl_absorpt_process_details
;
  'North, Philips & Matthews (1968)'
;
_exptl_crystal_colour yellow
_exptl_crystal_density_diffrn 1.578
_exptl_crystal_density_method 'not measured'
_exptl_crystal_description plate
_exptl_crystal_F_000 552
_exptl_crystal_size_max 0.42
_exptl_crystal_size_mid 0.21
_exptl_crystal_size_min 0.14
_refine_diff_density_max 0.309
_refine_diff_density_min -0.303
_refine_diff_density_rms 0.067
_refine_ls_extinction_method none
_refine_ls_goodness_of_fit_ref 1.019
_refine_ls_hydrogen_treatment mixed
_refine_ls_matrix_type full
_refine_ls_number_parameters 406
_refine_ls_number_reflns 6611
_refine_ls_number_restraints 0
_refine_ls_restrained_S_all 1.019
_refine_ls_R_factor_all 0.1313
_refine_ls_R_factor_gt 0.0493
_refine_ls_shift/su_max 0.000
_refine_ls_shift/su_mean 0.000
_refine_ls_structure_factor_coef Fsqd
_refine_ls_weighting_details 'calc w=1/[\s^2^(Fo^2^)+(0.0356P)^2^+0.2032P] where P=(Fo^2^+2Fc^2^)/3'
_refine_ls_weighting_scheme calc
_refine_ls_wR_factor_gt 0.0927
_refine_ls_wR_factor_ref 0.1147
_reflns_number_gt 3436
_reflns_number_total 6611
_reflns_threshold_expression >2sigma(I)
_cod_data_source_file ic025690h.cif
_cod_data_source_block amen4
_cod_original_cell_volume 1135.5(12)
_cod_database_code 4314204

loop_
_symmetry_equiv_pos_as_xyz
'x, y, z'
'-x, -y, -z'

loop_
_atom_site_label
_atom_site_type_symbol
_atom_site_fract_x
_atom_site_fract_y
_atom_site_fract_z
_atom_site_U_iso_or_equiv
_atom_site_adp_type
_atom_site_occupancy
_atom_site_symmetry_multiplicity
_atom_site_calc_flag
_atom_site_refinement_flags
_atom_site_disorder_assembly
_atom_site_disorder_group
Cu1 Cu 0.75306(5) 0.35262(4) 0.08488(4) 0.04399(14) Uani 1 1 d . . .
S1 S 0.69225(10) 0.46614(10) -0.11003(9) 0.0491(2) Uani 1 1 d . . .
S2 S 0.79568(10) 0.54954(9) 0.09021(9) 0.0491(2) Uani 1 1 d . . .
N1 N 0.9111(3) 0.2547(3) -0.0076(2) 0.0368(6) Uani 1 1 d . . .
N2 N 0.5941(3) 0.3279(3) 0.2496(2) 0.0346(6) Uani 1 1 d . . .
C1 C 1.0058(3) 0.1629(3) 0.0513(3) 0.0377(7) Uani 1 1 d . . .
C2 C 0.9833(4) 0.1302(4) 0.1835(3) 0.0449(8) Uani 1 1 d . . .
C3 C 1.0754(5) 0.0403(4) 0.2435(4) 0.0561(10) Uani 1 1 d . . .
C4 C 1.1938(5) -0.0200(4) 0.1754(5) 0.0587(11) Uani 1 1 d . . .
C5 C 1.2183(4) 0.0104(4) 0.0480(4) 0.0544(10) Uani 1 1 d . . .
C6 C 1.1261(4) 0.1020(3) -0.0178(3) 0.0413(8) Uani 1 1 d . . .
C7 C 1.1459(4) 0.1383(4) -0.1503(4) 0.0505(9) Uani 1 1 d . . .
C8 C 1.0529(4) 0.2268(4) -0.2055(4) 0.0485(9) Uani 1 1 d . . .
C9 C 0.9348(3) 0.2849(3) -0.1318(3) 0.0397(8) Uani 1 1 d . . .
C10 C 0.8330(5) 0.3814(5) -0.2002(4) 0.0537(10) Uani 1 1 d . . .
C11 C 0.7735(6) 0.6154(4) -0.1488(4) 0.0634(12) Uani 1 1 d . . .
C12 C 0.7144(5) 0.6574(4) -0.0359(4) 0.0606(11) Uani 1 1 d . . .
C13 C 0.6499(5) 0.5383(4) 0.2350(4) 0.0552(10) Uani 1 1 d . . .
C14 C 0.5583(4) 0.4228(3) 0.2951(3) 0.0414(8) Uani 1 1 d . . .
C15 C 0.4354(4) 0.4213(5) 0.4007(4) 0.0567(10) Uani 1 1 d . . .
C16 C 0.3500(5) 0.3201(5) 0.4601(4) 0.0643(12) Uani 1 1 d . . .
C17 C 0.3842(4) 0.2149(4) 0.4169(3) 0.0527(10) Uani 1 1 d . . .
C18 C 0.3031(5) 0.1042(5) 0.4724(4) 0.0710(13) Uani 1 1 d . . .
C19 C 0.3411(5) 0.0080(5) 0.4247(5) 0.0766(15) Uani 1 1 d . . .
C20 C 0.4628(5) 0.0163(4) 0.3193(5) 0.0676(12) Uani 1 1 d . . .
C21 C 0.5447(4) 0.1216(4) 0.2616(4) 0.0525(9) Uani 1 1 d . . .
C22 C 0.5089(3) 0.2220(3) 0.3097(3) 0.0393(7) Uani 1 1 d . . .
Cl1 Cl 0.87365(11) 0.32341(9) 0.47073(9) 0.0540(2) Uani 1 1 d . . .
O1 O 0.747(3) 0.291(3) 0.5800(19) 0.093(6) Uani 0.59(2) 1 d P . .
O1A O 0.732(3) 0.300(4) 0.548(3) 0.093(8) Uani 0.41(2) 1 d P . .
O2 O 0.9904(19) 0.2740(19) 0.5154(18) 0.142(6) Uani 0.59(2) 1 d P . .
O2A O 0.968(3) 0.319(3) 0.523(3) 0.171(12) Uani 0.41(2) 1 d P . .
O3 O 0.8679(10) 0.4650(8) 0.4237(12) 0.087(3) Uani 0.59(2) 1 d P . .
O3A O 0.9315(18) 0.209(2) 0.432(2) 0.115(8) Uani 0.41(2) 1 d P . .
O4 O 0.8701(14) 0.2883(15) 0.3776(8) 0.100(4) Uani 0.59(2) 1 d P . .
O4A O 0.8859(17) 0.431(3) 0.358(2) 0.170(13) Uani 0.41(2) 1 d P . .
H2 H 0.904(3) 0.172(3) 0.223(3) 0.031(8) Uiso 1 1 d . . .
H3 H 1.064(4) 0.022(4) 0.329(4) 0.070(13) Uiso 1 1 d . . .
H4 H 1.246(4) -0.076(4) 0.221(3) 0.050(11) Uiso 1 1 d . . .
H5 H 1.295(4) -0.031(4) 0.005(4) 0.061(12) Uiso 1 1 d . . .
H7 H 1.222(4) 0.099(3) -0.199(3) 0.053(10) Uiso 1 1 d . . .
H8 H 1.055(4) 0.253(3) -0.289(4) 0.054(11) Uiso 1 1 d . . .
H10A H 0.886(4) 0.448(4) -0.279(4) 0.072(13) Uiso 1 1 d . . .
H10B H 0.790(4) 0.336(4) -0.222(4) 0.070(14) Uiso 1 1 d . . .
H11A H 0.878(5) 0.594(4) -0.172(4) 0.084(15) Uiso 1 1 d . . .
H11B H 0.753(4) 0.680(4) -0.223(4) 0.072(13) Uiso 1 1 d . . .
H12A H 0.600(4) 0.656(4) 0.002(4) 0.070(12) Uiso 1 1 d . . .
H12B H 0.737(4) 0.750(4) -0.063(4) 0.073(12) Uiso 1 1 d . . .
H13A H 0.593(5) 0.612(5) 0.221(4) 0.079(15) Uiso 1 1 d . . .
H13B H 0.696(5) 0.535(5) 0.298(5) 0.102(17) Uiso 1 1 d . . .
H15 H 0.414(4) 0.492(4) 0.425(3) 0.056(11) Uiso 1 1 d . . .
H16 H 0.268(5) 0.325(4) 0.521(4) 0.081(14) Uiso 1 1 d . . .
H18 H 0.217(5) 0.103(4) 0.541(4) 0.076(13) Uiso 1 1 d . . .
H19 H 0.288(4) -0.058(4) 0.463(4) 0.068(13) Uiso 1 1 d . . .
H20 H 0.490(5) -0.048(4) 0.282(4) 0.079(14) Uiso 1 1 d . . .
H21 H 0.625(4) 0.123(3) 0.193(3) 0.051(11) Uiso 1 1 d . . .

loop_
_atom_site_aniso_label
_atom_site_aniso_U_11
_atom_site_aniso_U_22
_atom_site_aniso_U_33
_atom_site_aniso_U_23
_atom_site_aniso_U_13
_atom_site_aniso_U_12
Cu1 0.0413(2) 0.0469(3) 0.0360(2) -0.01789(19) -0.00015(18) -0.00460(19)
S1 0.0394(5) 0.0620(6) 0.0485(5) -0.0215(5) -0.0175(4) -0.0001(4)
S2 0.0477(5) 0.0484(5) 0.0521(5) -0.0147(4) -0.0157(4) -0.0138(4)
N1 0.0361(14) 0.0394(15) 0.0313(14) -0.0140(12) -0.0040(11) -0.0062(12)
N2 0.0307(13) 0.0388(15) 0.0318(13) -0.0137(12) -0.0078(11) -0.0003(11)
C1 0.0405(18) 0.0348(17) 0.0379(17) -0.0150(14) -0.0061(14) -0.0109(14)
C2 0.050(2) 0.046(2) 0.0394(19) -0.0183(17) -0.0102(17) -0.0052(17)
C3 0.068(3) 0.050(2) 0.050(2) -0.011(2) -0.025(2) -0.009(2)
C4 0.067(3) 0.041(2) 0.071(3) -0.014(2) -0.036(2) 0.003(2)
C5 0.053(2) 0.041(2) 0.069(3) -0.025(2) -0.019(2) 0.0042(18)
C6 0.0415(19) 0.0369(18) 0.047(2) -0.0207(16) -0.0076(15) -0.0058(15)
C7 0.044(2) 0.058(2) 0.047(2) -0.0305(19) -0.0003(17) -0.0018(18)
C8 0.049(2) 0.059(2) 0.0348(19) -0.0219(18) -0.0026(16) -0.0079(18)
C9 0.0363(18) 0.047(2) 0.0314(16) -0.0135(15) -0.0036(14) -0.0092(15)
C10 0.053(2) 0.068(3) 0.039(2) -0.022(2) -0.0120(18) -0.003(2)
C11 0.074(3) 0.049(2) 0.054(3) 0.000(2) -0.027(2) -0.009(2)
C12 0.073(3) 0.039(2) 0.068(3) -0.009(2) -0.029(2) -0.011(2)
C13 0.059(3) 0.047(2) 0.061(3) -0.026(2) -0.017(2) 0.000(2)
C14 0.0388(18) 0.049(2) 0.0368(18) -0.0185(16) -0.0141(15) 0.0056(15)
C15 0.052(2) 0.072(3) 0.048(2) -0.036(2) -0.0083(18) 0.009(2)
C16 0.045(2) 0.096(4) 0.043(2) -0.032(2) 0.0044(18) -0.010(2)
C17 0.043(2) 0.064(3) 0.0349(18) -0.0062(18) -0.0058(16) -0.0101(18)
C18 0.049(3) 0.088(4) 0.052(3) -0.004(2) -0.005(2) -0.026(2)
C19 0.071(3) 0.067(3) 0.080(3) 0.003(3) -0.029(3) -0.037(3)
C20 0.070(3) 0.052(3) 0.082(3) -0.020(2) -0.028(3) -0.014(2)
C21 0.045(2) 0.049(2) 0.059(2) -0.019(2) -0.0118(19) -0.0047(18)
C22 0.0338(17) 0.0408(19) 0.0357(17) -0.0068(15) -0.0118(14) -0.0024(14)
Cl1 0.0700(7) 0.0498(5) 0.0423(5) -0.0145(4) -0.0185(5) -0.0088(5)
O1 0.111(12) 0.079(6) 0.051(5) -0.013(4) 0.001(5) -0.004(7)
O1A 0.054(7) 0.085(14) 0.12(2) -0.035(17) 0.005(12) -0.016(7)
O2 0.099(7) 0.167(10) 0.125(10) -0.031(8) -0.066(7) 0.057(7)
O2A 0.15(2) 0.30(3) 0.165(16) -0.13(2) -0.108(14) -0.016(17)
O3 0.097(5) 0.048(4) 0.099(7) -0.022(4) -0.007(5) -0.023(3)
O3A 0.104(10) 0.116(13) 0.146(14) -0.101(13) 0.004(9) -0.018(9)
O4 0.137(8) 0.117(8) 0.072(5) -0.064(6) -0.032(5) 0.000(7)
O4A 0.107(10) 0.18(2) 0.098(13) 0.084(12) -0.048(9) -0.026(12)

loop_
_atom_type_symbol
_atom_type_description
_atom_type_scat_dispersion_real
_atom_type_scat_dispersion_imag
_atom_type_scat_source
C C 0.0033 0.0016 'International Tables Vol C Tables 4.2.6.8 and 6.1.1.4'
H H 0.0000 0.0000 'International Tables Vol C Tables 4.2.6.8 and 6.1.1.4'
N N 0.0061 0.0033 'International Tables Vol C Tables 4.2.6.8 and 6.1.1.4'
O O 0.0106 0.0060 'International Tables Vol C Tables 4.2.6.8 and 6.1.1.4'
S S 0.1246 0.1234 'International Tables Vol C Tables 4.2.6.8 and 6.1.1.4'
Cl Cl 0.1484 0.1585 'International Tables Vol C Tables 4.2.6.8 and 6.1.1.4'
Cu Cu 0.3201 1.2651 'International Tables Vol C Tables 4.2.6.8 and 6.1.1.4'

loop_
_geom_angle_atom_site_label_1
_geom_angle_atom_site_label_2
_geom_angle_atom_site_label_3
_geom_angle
_geom_angle_site_symmetry_1
_geom_angle_site_symmetry_3
_geom_angle_publ_flag
N1 Cu1 N2 142.60(12) . . ?
N1 Cu1 S2 120.12(9) . . ?
N2 Cu1 S2 88.00(10) . . ?
N1 Cu1 S1 87.49(9) . . ?
N2 Cu1 S1 117.06(8) . . ?
S2 Cu1 S1 93.32(7) . . ?
C10 S1 C11 102.8(2) . . ?
C10 S1 Cu1 95.11(14) . . ?
C11 S1 Cu1 92.80(16) . . ?
C13 S2 C12 102.2(2) . . ?
C13 S2 Cu1 94.90(15) . . ?
C12 S2 Cu1 93.90(15) . . ?
C9 N1 C1 118.2(3) . . ?
C9 N1 Cu1 119.7(2) . . ?
C1 N1 Cu1 121.8(2) . . ?
C14 N2 C22 118.6(3) . . ?
C14 N2 Cu1 118.9(2) . . ?
C22 N2 Cu1 122.1(2) . . ?
N1 C1 C2 119.2(3) . . ?
N1 C1 C6 121.8(3) . . ?
C2 C1 C6 119.0(3) . . ?
C3 C2 C1 120.2(4) . . ?
C3 C2 H2 124.3(19) . . ?
C1 C2 H2 115.5(19) . . ?
C2 C3 C4 120.8(4) . . ?
C2 C3 H3 120(2) . . ?
C4 C3 H3 119(2) . . ?
C5 C4 C3 120.1(4) . . ?
C5 C4 H4 125(2) . . ?
C3 C4 H4 115(2) . . ?
C4 C5 C6 121.1(4) . . ?
C4 C5 H5 119(2) . . ?
C6 C5 H5 120(2) . . ?
C5 C6 C7 123.9(3) . . ?
C5 C6 C1 118.7(3) . . ?
C7 C6 C1 117.4(3) . . ?
C8 C7 C6 120.0(3) . . ?
C8 C7 H7 120(2) . . ?
C6 C7 H7 120(2) . . ?
C7 C8 C9 120.1(3) . . ?
C7 C8 H8 126(2) . . ?
C9 C8 H8 114(2) . . ?
N1 C9 C8 122.4(3) . . ?
N1 C9 C10 120.6(3) . . ?
C8 C9 C10 117.0(3) . . ?
C9 C10 S1 116.7(3) . . ?
C9 C10 H10A 110(2) . . ?
S1 C10 H10A 108(2) . . ?
C9 C10 H10B 107(3) . . ?
S1 C10 H10B 107(3) . . ?
H10A C10 H10B 108(3) . . ?
C12 C11 S1 109.5(3) . . ?
C12 C11 H11A 114(3) . . ?
S1 C11 H11A 106(3) . . ?
C12 C11 H11B 112(2) . . ?
S1 C11 H11B 107(2) . . ?
H11A C11 H11B 108(4) . . ?
C11 C12 S2 109.8(3) . . ?
C11 C12 H12A 112(2) . . ?
S2 C12 H12A 110(2) . . ?
C11 C12 H12B 110(2) . . ?
S2 C12 H12B 109(2) . . ?
H12A C12 H12B 106(3) . . ?
C14 C13 S2 117.2(3) . . ?
C14 C13 H13A 108(3) . . ?
S2 C13 H13A 110(3) . . ?
C14 C13 H13B 110(3) . . ?
S2 C13 H13B 105(3) . . ?
H13A C13 H13B 107(4) . . ?
N2 C14 C15 122.3(4) . . ?
N2 C14 C13 120.5(3) . . ?
C15 C14 C13 117.2(3) . . ?
C16 C15 C14 120.2(4) . . ?
C16 C15 H15 121(2) . . ?
C14 C15 H15 118(2) . . ?
C15 C16 C17 119.9(4) . . ?
C15 C16 H16 119(3) . . ?
C17 C16 H16 121(3) . . ?
C18 C17 C16 124.5(4) . . ?
C18 C17 C22 118.1(4) . . ?
C16 C17 C22 117.4(4) . . ?
C19 C18 C17 121.3(4) . . ?
C19 C18 H18 121(3) . . ?
C17 C18 H18 118(3) . . ?
C18 C19 C20 120.2(4) . . ?
C18 C19 H19 118(3) . . ?
C20 C19 H19 122(3) . . ?
C21 C20 C19 120.9(5) . . ?
C21 C20 H20 117(3) . . ?
C19 C20 H20 122(3) . . ?
C20 C21 C22 120.3(4) . . ?
C20 C21 H21 119(2) . . ?
C22 C21 H21 121(2) . . ?
N2 C22 C21 119.2(3) . . ?
N2 C22 C17 121.5(3) . . ?
C21 C22 C17 119.2(3) . . ?
O2A Cl1 O4 136.8(13) . . ?
O2A Cl1 O4A 111.5(17) . . ?
O4 Cl1 O4A 69.4(14) . . ?
O2A Cl1 O2 22.7(17) . . ?
O4 Cl1 O2 116.7(9) . . ?
O4A Cl1 O2 119.5(11) . . ?
O2A Cl1 O1A 119(2) . . ?
O4 Cl1 O1A 96.8(17) . . ?
O4A Cl1 O1A 113.5(17) . . ?
O2 Cl1 O1A 124.2(17) . . ?
O2A Cl1 O1 101.8(17) . . ?
O4 Cl1 O1 111.7(12) . . ?
O4A Cl1 O1 126.1(15) . . ?
O2 Cl1 O1 107.7(13) . . ?
O1A Cl1 O1 17(2) . . ?
O2A Cl1 O3 88.3(15) . . ?
O4 Cl1 O3 108.7(5) . . ?
O4A Cl1 O3 40.2(15) . . ?
O2 Cl1 O3 107.6(9) . . ?
O1A Cl1 O3 101.1(19) . . ?
O1 Cl1 O3 103.4(14) . . ?
O2A Cl1 O3A 99.1(12) . . ?
O4 Cl1 O3A 44.6(7) . . ?
O4A Cl1 O3A 105.3(12) . . ?
O2 Cl1 O3A 76.5(11) . . ?
O1A Cl1 O3A 106(2) . . ?
O1 Cl1 O3A 109.9(15) . . ?
O3 Cl1 O3A 143.4(7) . . ?
O2A O2 Cl1 71(3) . . ?
O2A O2 O3A 125(3) . . ?
Cl1 O2 O3A 54.4(8) . . ?
O2 O2A Cl1 87(3) . . ?
O4A O3 Cl1 66.2(12) . . ?
O4 O3A Cl1 61.4(8) . . ?
O4 O3A O2 106.7(11) . . ?
Cl1 O3A O2 49.2(6) . . ?
O3A O4 Cl1 74.0(7) . . ?
O3A O4 O4A 117.8(12) . . ?
Cl1 O4 O4A 55.8(8) . . ?
O3 O4A Cl1 73.6(11) . . ?
O3 O4A O4 127.1(13) . . ?
Cl1 O4A O4 54.7(8) . . ?

loop_
_geom_bond_atom_site_label_1
_geom_bond_atom_site_label_2
_geom_bond_distance
_geom_bond_site_symmetry_2
_geom_bond_publ_flag
Cu1 N1 1.986(3) . ?
Cu1 N2 1.991(2) . ?
Cu1 S2 2.364(3) . ?
Cu1 S1 2.3796(17) . ?
S1 C10 1.802(4) . ?
S1 C11 1.823(5) . ?
S2 C13 1.795(4) . ?
S2 C12 1.829(4) . ?
N1 C9 1.323(4) . ?
N1 C1 1.382(4) . ?
N2 C14 1.320(4) . ?
N2 C22 1.384(4) . ?
C1 C2 1.412(5) . ?
C1 C6 1.415(4) . ?
C2 C3 1.362(5) . ?
C2 H2 0.91(3) . ?
C3 C4 1.396(6) . ?
C3 H3 0.93(4) . ?
C4 C5 1.358(6) . ?
C4 H4 0.87(4) . ?
C5 C6 1.404(5) . ?
C5 H5 0.91(4) . ?
C6 C7 1.413(5) . ?
C7 C8 1.338(5) . ?
C7 H7 0.93(3) . ?
C8 C9 1.415(5) . ?
C8 H8 0.91(4) . ?
C9 C10 1.507(5) . ?
C10 H10A 0.97(4) . ?
C10 H10B 0.90(4) . ?
C11 C12 1.500(6) . ?
C11 H11A 0.99(4) . ?
C11 H11B 0.94(4) . ?
C12 H12A 1.07(4) . ?
C12 H12B 0.99(4) . ?
C13 C14 1.508(5) . ?
C13 H13A 0.89(4) . ?
C13 H13B 1.00(5) . ?
C14 C15 1.408(5) . ?
C15 C16 1.347(6) . ?
C15 H15 0.91(4) . ?
C16 C17 1.410(6) . ?
C16 H16 0.89(4) . ?
C17 C18 1.407(6) . ?
C17 C22 1.418(4) . ?
C18 C19 1.349(7) . ?
C18 H18 0.95(4) . ?
C19 C20 1.387(7) . ?
C19 H19 0.86(4) . ?
C20 C21 1.362(6) . ?
C20 H20 0.94(4) . ?
C21 C22 1.397(5) . ?
C21 H21 0.91(3) . ?
Cl1 O2A 1.302(15) . ?
Cl1 O4 1.349(6) . ?
Cl1 O4A 1.367(11) . ?
Cl1 O2 1.376(13) . ?
Cl1 O1A 1.39(3) . ?
Cl1 O1 1.43(2) . ?
Cl1 O3 1.434(8) . ?
Cl1 O3A 1.478(12) . ?
O2 O2A 0.53(4) . ?
O2 O3A 1.77(2) . ?
O3 O4A 0.96(3) . ?
O3A O4 1.079(18) . ?
O4 O4A 1.55(3) . ?
